data_7717758
loop_
_publ_author_name
'HALDER, MITA'
'Castillo Cardenas, Diana'
'M. Chartouni, Angela M'
'Culver, Damien'

_publ_section_title
;
 Catalysis Activity and Chemoselectivity Control with the Trans Ligand in
 Ru-H Pincer Complexes
;
_journal_name_full 'Dalton Transactions'
_journal_paper_doi 10.1039/D4DT03491K
_journal_year 2025
_chemical_formula_sum 'C58 H58 B N3 O P2 Ru'
_chemical_formula_weight 986.89
_space_group_crystal_system monoclinic
_space_group_IT_number 14
_space_group_name_Hall '-P 2yn'
_space_group_name_H-M_alt 'P 1 21/n 1'
_atom_sites_solution_hydrogens mixed
_audit_update_record
;
2024-10-22 deposited with the CCDC.	2025-01-06 downloaded from the CCDC.
;
_cell_angle_alpha 90
_cell_angle_beta 99.0070(10)
_cell_angle_gamma 90
_cell_formula_units_Z 4
_cell_length_a 11.4158(5)
_cell_length_b 34.6443(15)
_cell_length_c 12.7068(5)
_cell_measurement_reflns_used 9927
_cell_measurement_temperature 173.(2)
_cell_measurement_theta_max 24.3833
_cell_measurement_theta_min 2.2312
_cell_volume 4963.5(4)
_computing_cell_refinement 'SAINT V8.40B (Bruker AXS LLC, 2019)'
_computing_data_reduction 'SAINT V8.40B (Bruker AXS LLC, 2019)'
_computing_molecular_graphics 'shelXle (C.B. Huebschle, rev 1380)'
_computing_structure_refinement 'SHELXL-2019/1 (Sheldrick, 2019)'
_computing_structure_solution 'XT, VERSION 2018/2'
_diffrn_ambient_temperature 173.(2)
_diffrn_detector_area_resol_mean 7.3910
_diffrn_measured_fraction_theta_full 0.999
_diffrn_measured_fraction_theta_max 0.999
_diffrn_measurement_device 'Bruker D8 VENTURE diffractometer'
_diffrn_measurement_method '\w and \f scans, narrow frame width, shutterless'
_diffrn_radiation_monochromator 'multilayer mirror'
_diffrn_radiation_probe x-ray
_diffrn_radiation_type 'Mo K\a'
_diffrn_radiation_wavelength 0.71073
_diffrn_reflns_av_R_equivalents 0.1034
_diffrn_reflns_av_unetI/netI 0.0380
_diffrn_reflns_limit_h_max 13
_diffrn_reflns_limit_h_min -13
_diffrn_reflns_limit_k_max 42
_diffrn_reflns_limit_k_min -42
_diffrn_reflns_limit_l_max 15
_diffrn_reflns_limit_l_min -15
_diffrn_reflns_number 167482
_diffrn_reflns_theta_full 25.24
_diffrn_reflns_theta_max 25.68
_diffrn_reflns_theta_min 2.15
_diffrn_source_type 'microfocus sealed tube'
_exptl_absorpt_coefficient_mu 0.424
_exptl_absorpt_correction_T_max 0.97
_exptl_absorpt_correction_T_min 0.65
_exptl_absorpt_correction_type multi-scan
_exptl_absorpt_process_details
;
SADABS (Spek A. L., 2015) was used for an absorption correction and scalling
of observed data
;
_exptl_crystal_colour colourless
_exptl_crystal_density_diffrn 1.321
_exptl_crystal_density_method 'not measured'
_exptl_crystal_description plate
_exptl_crystal_F_000 2056
_exptl_crystal_size_max 0.340
_exptl_crystal_size_mid 0.300
_exptl_crystal_size_min 0.080
_refine_diff_density_max 0.569
_refine_diff_density_min -0.449
_refine_ls_extinction_method none
_refine_ls_goodness_of_fit_ref 1.044
_refine_ls_hydrogen_treatment mixed
_refine_ls_matrix_type full
_refine_ls_number_parameters 604
_refine_ls_number_reflns 9416
_refine_ls_number_restraints 0
_refine_ls_restrained_S_all 1.044
_refine_ls_R_factor_all 0.0698
_refine_ls_R_factor_gt 0.0450
_refine_ls_shift/su_max 0.001
_refine_ls_shift/su_mean 0.000
_refine_ls_structure_factor_coef Fsqd
_refine_ls_weighting_details 'w=1/[\s^2^(Fo^2^)+(0.0392P)^2^+5.8202P] where P=(Fo^2^+2Fc^2^)/3'
_refine_ls_weighting_scheme calc
_refine_ls_wR_factor_gt 0.0951
_refine_ls_wR_factor_ref 0.1082
_reflns_Friedel_coverage 0.000
_reflns_number_gt 7057
_reflns_number_total 9416
_reflns_threshold_expression 'I > 2\s(I)'
_cod_data_source_file d4dt03491k2.cif
_cod_data_source_block Cul005Mo
_cod_depositor_comments
;
The following automatic conversions were performed:

data item '_exptl_absorpt_correction_type' value 'Multi-Scan' was
changed to 'multi-scan' in accordance with the
/home/data/users/saulius/crontab/automatic-downloads/rss-feeds/RSC/lib/dictionaries/cif_core.dic
dictionary named 'cif_core.dic' version 2.4.2 last updated on
2011-04-26.

Automatic conversion script
Id: cif_fix_values 8170 2020-07-09 18:12:32Z antanas 
;
_cod_database_code 7717758

loop_
_space_group_symop_operation_xyz
'x, y, z'
'-x+1/2, y+1/2, -z+1/2'
'-x, -y, -z'
'x-1/2, -y-1/2, z-1/2'

loop_
_atom_site_type_symbol
_atom_site_label
_atom_site_fract_x
_atom_site_fract_y
_atom_site_fract_z
_atom_site_U_iso_or_equiv
_atom_site_adp_type
_atom_site_calc_flag
_atom_site_refinement_flags_adp
_atom_site_refinement_flags_occupancy
_atom_site_refinement_flags_posn
_atom_site_occupancy
_atom_site_disorder_assembly
_atom_site_disorder_group
Ru Ru1 0.15760(2) 0.17210(2) 0.41797(2) 0.03593(9) Uani d . . . 1 . .
P P1 0.13839(8) 0.19527(3) 0.58783(7) 0.0409(2) Uani d . . . 1 . .
P P2 0.11802(8) 0.15826(3) 0.23984(7) 0.0389(2) Uani d . . . 1 . .
O O1 0.3840(2) 0.20811(8) 0.3808(2) 0.0582(7) Uani d . . . 1 . .
N N2 -0.0325(3) 0.15697(11) 0.4130(2) 0.0520(8) Uani d . . . 1 . .
H H1B -0.043(4) 0.1313(13) 0.428(4) 0.078000 Uiso d U . . 1 . .
N N3 0.3470(3) 0.11210(10) 0.5282(3) 0.0601(9) Uani d . . . 1 . .
N N4 0.1985(4) 0.08011(10) 0.4529(3) 0.0695(10) Uani d . . . 1 . .
C C1 0.0736(3) 0.26287(13) 0.6884(3) 0.0561(10) Uani d . . . 1 . .
H H1A 0.040449 0.246093 0.735017 0.067000 Uiso calc U . R 1 . .
C C2 0.1347(3) 0.19832(10) 0.1513(2) 0.0404(8) Uani d . . . 1 . .
C C3 0.1338(3) 0.10107(11) 0.0868(3) 0.0473(9) Uani d . . . 1 . .
H H3 0.057350 0.109316 0.054003 0.057000 Uiso calc U . R 1 . .
C C4 0.1287(3) 0.24720(11) 0.6069(3) 0.0420(8) Uani d . . . 1 . .
C C5 0.0671(4) 0.30195(13) 0.7018(3) 0.0619(11) Uani d . . . 1 . .
H H5 0.028047 0.311937 0.756718 0.074000 Uiso calc U . R 1 . .
C C6 0.1162(3) 0.32698(12) 0.6368(3) 0.0556(10) Uani d . . . 1 . .
H H6 0.111291 0.354088 0.646549 0.067000 Uiso calc U . R 1 . .
C C7 0.1728(3) 0.31213(11) 0.5570(3) 0.0497(9) Uani d . . . 1 . .
H H7 0.207845 0.329128 0.512134 0.060000 Uiso calc U . R 1 . .
C C8 0.1786(3) 0.27280(11) 0.5422(3) 0.0442(8) Uani d . . . 1 . .
H H8 0.217446 0.263007 0.486952 0.053000 Uiso calc U . R 1 . .
C C9 0.2236(4) 0.19966(12) 0.0899(3) 0.0599(11) Uani d . . . 1 . .
H H9 0.278176 0.178870 0.091932 0.072000 Uiso calc U . R 1 . .
C C10 0.2340(5) 0.23116(14) 0.0251(4) 0.0795(14) Uani d . . . 1 . .
H H10 0.296652 0.232008 -0.016025 0.095000 Uiso calc U . R 1 . .
C C11 0.1552(5) 0.26107(13) 0.0194(4) 0.0712(13) Uani d . . . 1 . .
H H11 0.160991 0.282128 -0.027370 0.085000 Uiso calc U . R 1 . .
C C12 0.0692(5) 0.26035(14) 0.0810(4) 0.0802(15) Uani d . . . 1 . .
H H12 0.015831 0.281440 0.079677 0.096000 Uiso calc U . R 1 . .
C C13 0.0588(4) 0.22928(13) 0.1453(3) 0.0683(12) Uani d . . . 1 . .
H H13 -0.003157 0.229104 0.187267 0.082000 Uiso calc U . R 1 . .
C C14 0.2377(3) 0.17994(11) 0.7073(3) 0.0458(9) Uani d . . . 1 . .
C C15 0.3259(3) 0.20457(12) 0.7561(3) 0.0516(9) Uani d . . . 1 . .
H H15 0.327006 0.230791 0.734380 0.062000 Uiso calc U . R 1 . .
C C16 0.4125(4) 0.19091(14) 0.8364(3) 0.0686(12) Uani d . . . 1 . .
H H16 0.473702 0.207644 0.868720 0.082000 Uiso calc U . R 1 . .
C C17 0.4097(4) 0.15317(16) 0.8692(3) 0.0759(13) Uani d . . . 1 . .
H H17 0.469127 0.143826 0.924049 0.091000 Uiso calc U . R 1 . .
C C18 0.3213(4) 0.12894(14) 0.8231(3) 0.0728(13) Uani d . . . 1 . .
H H18 0.318685 0.103062 0.847315 0.087000 Uiso calc U . R 1 . .
C C19 0.2364(4) 0.14191(13) 0.7418(3) 0.0601(11) Uani d . . . 1 . .
H H19 0.176564 0.124770 0.709183 0.072000 Uiso calc U . R 1 . .
C C20 -0.0094(3) 0.17682(13) 0.6014(3) 0.0547(10) Uani d . . . 1 . .
H H20A -0.004074 0.149551 0.625031 0.066000 Uiso calc U . R 1 . .
H H20B -0.043894 0.192181 0.654702 0.066000 Uiso calc U . R 1 . .
C C21 -0.0859(3) 0.18013(14) 0.4929(3) 0.0623(12) Uani d . . . 1 . .
H H21A -0.166789 0.170550 0.496924 0.075000 Uiso calc U . R 1 . .
H H21B -0.091933 0.207526 0.470627 0.075000 Uiso calc U . R 1 . .
C C22 -0.1011(3) 0.16414(14) 0.3050(3) 0.0607(12) Uani d . . . 1 . .
H H22A -0.109535 0.192318 0.293365 0.073000 Uiso calc U . R 1 . .
H H22B -0.181548 0.153082 0.301492 0.073000 Uiso calc U . R 1 . .
C C23 -0.0420(3) 0.14662(13) 0.2169(3) 0.0529(10) Uani d . . . 1 . .
H H23A -0.079292 0.157023 0.147018 0.063000 Uiso calc U . R 1 . .
H H23B -0.052946 0.118270 0.215703 0.063000 Uiso calc U . R 1 . .
C C24 0.2986(3) 0.19356(10) 0.4001(2) 0.0410(8) Uani d . . . 1 . .
C C25 0.2356(4) 0.11717(11) 0.4725(3) 0.0490(9) Uani d . . . 1 . .
C C26 0.3756(6) 0.07366(16) 0.5415(5) 0.0980(18) Uani d . . . 1 . .
H H26 0.447616 0.063340 0.578287 0.118000 Uiso calc U . R 1 . .
C C27 0.2836(6) 0.05379(15) 0.4933(5) 0.102(2) Uani d . . . 1 . .
H H27 0.277543 0.026496 0.487762 0.123000 Uiso calc U . R 1 . .
C C28 0.1882(3) 0.11880(10) 0.1796(3) 0.0410(8) Uani d . . . 1 . .
C C29 0.1900(4) 0.07158(11) 0.0423(3) 0.0568(10) Uani d . . . 1 . .
H H29 0.151988 0.059578 -0.021229 0.068000 Uiso calc U . R 1 . .
C C30 0.2999(4) 0.05932(12) 0.0881(3) 0.0633(11) Uani d . . . 1 . .
H H30 0.337488 0.038676 0.057223 0.076000 Uiso calc U . R 1 . .
C C31 0.3564(4) 0.07705(12) 0.1797(3) 0.0634(11) Uani d . . . 1 . .
H H31 0.433328 0.068857 0.211390 0.076000 Uiso calc U . R 1 . .
C C32 0.3006(3) 0.10670(11) 0.2250(3) 0.0516(9) Uani d . . . 1 . .
H H32 0.339493 0.118915 0.287832 0.062000 Uiso calc U . R 1 . .
C C33 0.4311(4) 0.14194(13) 0.5693(3) 0.0619(11) Uani d . . . 1 . .
H H33A 0.477867 0.133240 0.636416 0.093000 Uiso calc U . R 1 . .
H H33B 0.388112 0.165552 0.581867 0.093000 Uiso calc U . R 1 . .
H H33C 0.484165 0.147175 0.517357 0.093000 Uiso calc U . R 1 . .
C C34 0.0850(5) 0.06781(14) 0.3932(4) 0.0932(18) Uani d . . . 1 . .
H H34A 0.095946 0.043873 0.354858 0.140000 Uiso calc U . R 1 . .
H H34B 0.054215 0.087953 0.342157 0.140000 Uiso calc U . R 1 . .
H H34C 0.028481 0.063340 0.442638 0.140000 Uiso calc U . R 1 . .
C C35 0.2847(3) 0.42430(11) 0.0961(3) 0.0496(9) Uani d . . . 1 . .
C C36 0.3202(5) 0.45189(14) 0.0307(4) 0.0874(17) Uani d . . . 1 . .
H H36 0.370193 0.472019 0.062344 0.105000 Uiso calc U . R 1 . .
C C37 0.2872(6) 0.45214(17) -0.0793(4) 0.0996(19) Uani d . . . 1 . .
H H37 0.315309 0.472246 -0.119639 0.120000 Uiso calc U . R 1 . .
C C38 0.2170(4) 0.42486(14) -0.1299(3) 0.0682(12) Uani d . . . 1 . .
H H38 0.191666 0.425777 -0.204703 0.082000 Uiso calc U . R 1 . .
C C39 0.1837(5) 0.39580(19) -0.0694(4) 0.102(2) Uani d . . . 1 . .
H H39 0.135659 0.375429 -0.102397 0.123000 Uiso calc U . R 1 . .
C C40 0.2191(5) 0.39552(17) 0.0407(4) 0.0888(17) Uani d . . . 1 . .
H H40 0.196420 0.374122 0.079702 0.107000 Uiso calc U . R 1 . .
C C41 0.4311(3) 0.45459(11) 0.2619(3) 0.0468(9) Uani d . . . 1 . .
C C42 0.5376(3) 0.44794(11) 0.2224(3) 0.0517(9) Uani d . . . 1 . .
H H42 0.540103 0.427687 0.172420 0.062000 Uiso calc U . R 1 . .
C C43 0.6392(4) 0.46970(12) 0.2533(3) 0.0567(10) Uani d . . . 1 . .
H H43 0.709834 0.463727 0.225866 0.068000 Uiso calc U . R 1 . .
C C44 0.6379(4) 0.50001(12) 0.3236(3) 0.0572(10) Uani d . . . 1 . .
H H44 0.706836 0.515258 0.344371 0.069000 Uiso calc U . R 1 . .
C C45 0.5349(4) 0.50766(12) 0.3631(3) 0.0610(11) Uani d . . . 1 . .
H H45 0.532243 0.528414 0.411497 0.073000 Uiso calc U . R 1 . .
C C46 0.4344(4) 0.48517(12) 0.3324(3) 0.0563(10) Uani d . . . 1 . .
H H46 0.364629 0.491090 0.361218 0.068000 Uiso calc U . R 1 . .
C C47 0.3447(3) 0.38264(11) 0.2786(3) 0.0441(8) Uani d . . . 1 . .
C C48 0.2585(4) 0.35328(12) 0.2693(3) 0.0597(11) Uani d . . . 1 . .
H H48 0.180722 0.359277 0.234729 0.072000 Uiso calc U . R 1 . .
C C49 0.2805(4) 0.31640(12) 0.3073(3) 0.0583(10) Uani d . . . 1 . .
H H49 0.219702 0.297450 0.295733 0.070000 Uiso calc U . R 1 . .
C C50 0.3892(4) 0.30698(12) 0.3615(3) 0.0535(10) Uani d . . . 1 . .
H H50 0.404886 0.281570 0.388156 0.064000 Uiso calc U . R 1 . .
C C51 0.4756(4) 0.33468(12) 0.3770(3) 0.0562(10) Uani d . . . 1 . .
H H51 0.551342 0.328682 0.415918 0.067000 Uiso calc U . R 1 . .
C C52 0.4528(3) 0.37172(11) 0.3357(3) 0.0475(9) Uani d . . . 1 . .
H H52 0.514550 0.390348 0.347458 0.057000 Uiso calc U . R 1 . .
C C53 0.1996(3) 0.44341(11) 0.2748(3) 0.0533(10) Uani d . . . 1 . .
C C54 0.1783(4) 0.43405(14) 0.3774(4) 0.0732(13) Uani d . . . 1 . .
H H54 0.231627 0.417109 0.419802 0.088000 Uiso calc U . R 1 . .
C C55 0.0814(5) 0.44871(15) 0.4199(4) 0.0837(15) Uani d . . . 1 . .
H H55 0.070496 0.441968 0.490152 0.100000 Uiso calc U . R 1 . .
C C56 0.0028(4) 0.47259(15) 0.3605(5) 0.0784(15) Uani d . . . 1 . .
H H56 -0.064130 0.482053 0.388407 0.094000 Uiso calc U . R 1 . .
C C57 0.0205(4) 0.48297(14) 0.2602(4) 0.0740(14) Uani d . . . 1 . .
H H57 -0.033726 0.499951 0.218901 0.089000 Uiso calc U . R 1 . .
C C58 0.1192(4) 0.46852(12) 0.2178(4) 0.0620(11) Uani d . . . 1 . .
H H58 0.130627 0.476253 0.148381 0.074000 Uiso calc U . R 1 . .
B B1 0.3163(4) 0.42612(13) 0.2277(3) 0.0489(10) Uani d . . . 1 . .
H H1 0.103(3) 0.2114(10) 0.379(3) 0.053(10) Uiso d . . . 1 . .

loop_
_atom_site_aniso_label
_atom_site_aniso_U_11
_atom_site_aniso_U_22
_atom_site_aniso_U_33
_atom_site_aniso_U_12
_atom_site_aniso_U_13
_atom_site_aniso_U_23
Ru1 0.03064(14) 0.04716(17) 0.02939(13) -0.00425(13) 0.00279(10) -0.00143(12)
P1 0.0370(5) 0.0568(6) 0.0292(4) -0.0096(4) 0.0064(4) -0.0010(4)
P2 0.0363(5) 0.0481(5) 0.0307(4) 0.0006(4) 0.0003(4) -0.0028(4)
O1 0.0443(15) 0.0752(19) 0.0584(16) -0.0166(14) 0.0184(13) -0.0047(14)
N2 0.0337(16) 0.083(2) 0.0397(16) -0.0174(16) 0.0065(13) -0.0103(16)
N3 0.068(2) 0.052(2) 0.0541(19) 0.0084(18) -0.0069(17) 0.0047(16)
N4 0.101(3) 0.049(2) 0.053(2) -0.012(2) -0.0058(19) 0.0075(17)
C1 0.055(2) 0.071(3) 0.046(2) -0.009(2) 0.0188(18) -0.0090(19)
C2 0.044(2) 0.045(2) 0.0300(16) 0.0036(16) -0.0039(14) -0.0033(14)
C3 0.056(2) 0.049(2) 0.0359(18) -0.0038(18) 0.0029(16) -0.0035(16)
C4 0.0313(18) 0.061(2) 0.0334(17) -0.0037(16) 0.0027(14) -0.0030(16)
C5 0.058(3) 0.076(3) 0.056(2) 0.001(2) 0.022(2) -0.020(2)
C6 0.051(2) 0.058(2) 0.054(2) 0.006(2) -0.0024(18) -0.013(2)
C7 0.049(2) 0.053(2) 0.046(2) -0.0007(18) 0.0060(17) -0.0010(17)
C8 0.040(2) 0.056(2) 0.0373(18) -0.0003(17) 0.0076(15) -0.0060(16)
C9 0.058(3) 0.052(2) 0.074(3) 0.001(2) 0.021(2) 0.007(2)
C10 0.090(4) 0.070(3) 0.086(3) -0.007(3) 0.039(3) 0.013(3)
C11 0.096(4) 0.055(3) 0.057(3) -0.003(3) -0.004(3) 0.016(2)
C12 0.093(4) 0.072(3) 0.070(3) 0.034(3) -0.001(3) 0.019(3)
C13 0.075(3) 0.072(3) 0.061(3) 0.030(2) 0.020(2) 0.018(2)
C14 0.042(2) 0.062(3) 0.0332(17) -0.0069(17) 0.0062(15) 0.0025(16)
C15 0.047(2) 0.062(3) 0.044(2) -0.0045(19) 0.0020(17) -0.0048(18)
C16 0.067(3) 0.075(3) 0.057(3) -0.001(2) -0.011(2) -0.012(2)
C17 0.075(3) 0.092(4) 0.053(3) 0.005(3) -0.015(2) 0.009(3)
C18 0.081(3) 0.074(3) 0.059(3) -0.004(3) -0.002(2) 0.023(2)
C19 0.058(3) 0.072(3) 0.048(2) -0.016(2) -0.0010(19) 0.012(2)
C20 0.045(2) 0.081(3) 0.0402(19) -0.019(2) 0.0146(16) -0.0068(19)
C21 0.0305(19) 0.111(4) 0.047(2) -0.013(2) 0.0124(16) -0.017(2)
C22 0.0293(19) 0.109(4) 0.042(2) -0.008(2) 0.0016(16) -0.009(2)
C23 0.039(2) 0.078(3) 0.0391(19) -0.0061(19) -0.0008(16) -0.0086(18)
C24 0.043(2) 0.049(2) 0.0297(16) 0.0022(17) 0.0030(15) -0.0061(15)
C25 0.062(2) 0.047(2) 0.0357(18) -0.0090(18) -0.0011(17) -0.0006(16)
C26 0.121(5) 0.066(4) 0.097(4) 0.027(3) -0.016(4) 0.016(3)
C27 0.157(6) 0.045(3) 0.093(4) 0.010(3) -0.014(4) 0.012(3)
C28 0.048(2) 0.040(2) 0.0338(17) -0.0014(16) 0.0027(15) 0.0018(14)
C29 0.081(3) 0.048(2) 0.042(2) -0.008(2) 0.013(2) -0.0092(18)
C30 0.086(3) 0.049(2) 0.059(3) 0.011(2) 0.024(2) -0.006(2)
C31 0.067(3) 0.059(3) 0.063(3) 0.018(2) 0.009(2) -0.003(2)
C32 0.056(2) 0.052(2) 0.045(2) 0.0045(19) 0.0016(18) -0.0040(17)
C33 0.051(2) 0.075(3) 0.054(2) 0.004(2) -0.0112(19) 0.000(2)
C34 0.134(5) 0.067(3) 0.068(3) -0.050(3) -0.018(3) 0.005(2)
C35 0.048(2) 0.046(2) 0.058(2) 0.0093(17) 0.0156(18) 0.0010(18)
C36 0.119(5) 0.062(3) 0.071(3) -0.020(3) -0.019(3) 0.026(2)
C37 0.123(5) 0.090(4) 0.078(4) -0.020(4) -0.008(3) 0.049(3)
C38 0.077(3) 0.079(3) 0.048(2) 0.021(3) 0.010(2) 0.011(2)
C39 0.125(5) 0.131(5) 0.051(3) -0.054(4) 0.017(3) -0.008(3)
C40 0.104(4) 0.116(4) 0.049(3) -0.044(3) 0.022(3) 0.000(3)
C41 0.047(2) 0.046(2) 0.049(2) 0.0079(17) 0.0130(17) 0.0052(17)
C42 0.056(2) 0.045(2) 0.057(2) 0.0055(18) 0.0210(19) 0.0043(18)
C43 0.055(2) 0.055(3) 0.064(3) 0.003(2) 0.022(2) 0.018(2)
C44 0.057(2) 0.053(3) 0.061(2) -0.004(2) 0.007(2) 0.015(2)
C45 0.068(3) 0.055(3) 0.060(2) -0.001(2) 0.009(2) -0.004(2)
C46 0.053(2) 0.055(2) 0.062(2) 0.0042(19) 0.014(2) -0.007(2)
C47 0.044(2) 0.052(2) 0.0385(18) 0.0040(17) 0.0135(16) -0.0039(16)
C48 0.049(2) 0.062(3) 0.065(3) 0.000(2) -0.002(2) 0.006(2)
C49 0.068(3) 0.053(3) 0.054(2) -0.010(2) 0.008(2) 0.0015(19)
C50 0.067(3) 0.053(2) 0.042(2) 0.002(2) 0.0143(19) 0.0095(18)
C51 0.057(2) 0.073(3) 0.0367(19) 0.006(2) 0.0006(17) 0.0116(19)
C52 0.052(2) 0.057(2) 0.0333(18) -0.0041(18) 0.0058(16) 0.0005(16)
C53 0.049(2) 0.050(2) 0.064(2) 0.0011(18) 0.0142(19) -0.0102(19)
C54 0.076(3) 0.072(3) 0.080(3) 0.010(2) 0.041(3) -0.001(2)
C55 0.085(4) 0.084(4) 0.094(4) 0.004(3) 0.051(3) -0.011(3)
C56 0.051(3) 0.081(4) 0.109(4) -0.006(2) 0.031(3) -0.039(3)
C57 0.050(3) 0.069(3) 0.098(4) 0.012(2) -0.004(2) -0.035(3)
C58 0.049(2) 0.060(3) 0.075(3) 0.005(2) 0.005(2) -0.022(2)
B1 0.047(2) 0.051(3) 0.052(2) 0.007(2) 0.015(2) -0.004(2)

loop_
_atom_type_symbol
_atom_type_description
_atom_type_scat_dispersion_real
_atom_type_scat_dispersion_imag
_atom_type_scat_source
C C 0.0033 0.0016 'International Tables Vol C Tables 4.2.6.8 and 6.1.1.4'
H H 0.0000 0.0000 'International Tables Vol C Tables 4.2.6.8 and 6.1.1.4'
B B 0.0013 0.0007 'International Tables Vol C Tables 4.2.6.8 and 6.1.1.4'
N N 0.0061 0.0033 'International Tables Vol C Tables 4.2.6.8 and 6.1.1.4'
O O 0.0106 0.0060 'International Tables Vol C Tables 4.2.6.8 and 6.1.1.4'
P P 0.1023 0.0942 'International Tables Vol C Tables 4.2.6.8 and 6.1.1.4'
Ru Ru -1.2594 0.8363 'International Tables Vol C Tables 4.2.6.8 and 6.1.1.4'

loop_
_geom_angle_atom_site_label_1
_geom_angle_atom_site_label_2
_geom_angle_atom_site_label_3
_geom_angle_site_symmetry_1
_geom_angle_site_symmetry_3
_geom_angle
_geom_angle_publ_flag
C24 Ru1 C25 . . 94.10(15) ?
C24 Ru1 N2 . . 166.26(14) ?
C25 Ru1 N2 . . 98.76(14) ?
C24 Ru1 P2 . . 90.22(10) ?
C25 Ru1 P2 . . 98.03(9) ?
N2 Ru1 P2 . . 83.22(8) ?
C24 Ru1 P1 . . 100.77(10) ?
C25 Ru1 P1 . . 95.70(9) ?
N2 Ru1 P1 . . 82.83(8) ?
P2 Ru1 P1 . . 161.74(3) ?
C4 P1 C14 . . 102.70(16) ?
C4 P1 C20 . . 104.79(18) ?
C14 P1 C20 . . 106.28(17) ?
C4 P1 Ru1 . . 118.48(11) ?
C14 P1 Ru1 . . 122.03(12) ?
C20 P1 Ru1 . . 100.78(12) ?
C28 P2 C2 . . 102.61(15) ?
C28 P2 C23 . . 105.08(17) ?
C2 P2 C23 . . 105.40(17) ?
C28 P2 Ru1 . . 122.93(11) ?
C2 P2 Ru1 . . 115.42(11) ?
C23 P2 Ru1 . . 103.83(11) ?
C22 N2 C21 . . 108.9(3) ?
C22 N2 Ru1 . . 110.9(2) ?
C21 N2 Ru1 . . 110.7(2) ?
C25 N3 C26 . . 111.8(4) ?
C25 N3 C33 . . 127.2(3) ?
C26 N3 C33 . . 121.0(4) ?
C25 N4 C27 . . 112.1(4) ?
C25 N4 C34 . . 126.5(4) ?
C27 N4 C34 . . 121.3(4) ?
C5 C1 C4 . . 121.0(4) ?
C13 C2 C9 . . 117.2(4) ?
C13 C2 P2 . . 120.3(3) ?
C9 C2 P2 . . 122.4(3) ?
C29 C3 C28 . . 120.2(4) ?
C8 C4 C1 . . 117.5(3) ?
C8 C4 P1 . . 120.8(3) ?
C1 C4 P1 . . 121.6(3) ?
C1 C5 C6 . . 120.9(4) ?
C5 C6 C7 . . 119.1(4) ?
C8 C7 C6 . . 120.3(4) ?
C7 C8 C4 . . 121.2(3) ?
C2 C9 C10 . . 120.3(4) ?
C11 C10 C9 . . 120.8(4) ?
C12 C11 C10 . . 119.3(4) ?
C11 C12 C13 . . 120.1(4) ?
C12 C13 C2 . . 122.3(4) ?
C19 C14 C15 . . 118.9(4) ?
C19 C14 P1 . . 120.2(3) ?
C15 C14 P1 . . 120.3(3) ?
C16 C15 C14 . . 120.1(4) ?
C17 C16 C15 . . 120.0(4) ?
C18 C17 C16 . . 120.2(4) ?
C17 C18 C19 . . 120.4(4) ?
C18 C19 C14 . . 120.4(4) ?
C21 C20 P1 . . 107.1(2) ?
N2 C21 C20 . . 109.8(3) ?
N2 C22 C23 . . 112.5(3) ?
C22 C23 P2 . . 109.7(2) ?
O1 C24 Ru1 . . 174.5(3) ?
N4 C25 N3 . . 102.1(3) ?
N4 C25 Ru1 . . 132.0(3) ?
N3 C25 Ru1 . . 125.5(3) ?
C27 C26 N3 . . 106.9(5) ?
C26 C27 N4 . . 106.9(5) ?
C32 C28 C3 . . 118.8(3) ?
C32 C28 P2 . . 119.6(3) ?
C3 C28 P2 . . 121.6(3) ?
C30 C29 C3 . . 120.8(4) ?
C29 C30 C31 . . 119.8(4) ?
C32 C31 C30 . . 119.7(4) ?
C31 C32 C28 . . 120.6(4) ?
C36 C35 C40 . . 112.6(4) ?
C36 C35 B1 . . 123.2(4) ?
C40 C35 B1 . . 124.1(4) ?
C35 C36 C37 . . 123.8(5) ?
C38 C37 C36 . . 121.8(5) ?
C37 C38 C39 . . 116.9(4) ?
C38 C39 C40 . . 120.7(5) ?
C35 C40 C39 . . 124.0(5) ?
C46 C41 C42 . . 114.8(4) ?
C46 C41 B1 . . 124.8(3) ?
C42 C41 B1 . . 120.4(3) ?
C43 C42 C41 . . 122.8(4) ?
C44 C43 C42 . . 120.2(4) ?
C45 C44 C43 . . 118.6(4) ?
C44 C45 C46 . . 120.3(4) ?
C41 C46 C45 . . 123.2(4) ?
C52 C47 C48 . . 113.6(4) ?
C52 C47 B1 . . 124.0(3) ?
C48 C47 B1 . . 122.3(3) ?
C49 C48 C47 . . 123.7(4) ?
C50 C49 C48 . . 120.1(4) ?
C49 C50 C51 . . 118.9(4) ?
C50 C51 C52 . . 120.3(4) ?
C47 C52 C51 . . 123.2(4) ?
C58 C53 C54 . . 115.8(4) ?
C58 C53 B1 . . 122.9(4) ?
C54 C53 B1 . . 121.3(4) ?
C55 C54 C53 . . 122.5(5) ?
C56 C55 C54 . . 120.0(5) ?
C55 C56 C57 . . 119.8(4) ?
C56 C57 C58 . . 120.3(5) ?
C53 C58 C57 . . 121.7(4) ?
C41 B1 C47 . . 110.1(3) ?
C41 B1 C53 . . 109.9(3) ?
C47 B1 C53 . . 108.0(3) ?
C41 B1 C35 . . 109.2(3) ?
C47 B1 C35 . . 111.0(3) ?
C53 B1 C35 . . 108.5(3) ?

loop_
_geom_bond_atom_site_label_1
_geom_bond_atom_site_label_2
_geom_bond_site_symmetry_2
_geom_bond_distance
_geom_bond_publ_flag
Ru1 C24 . 1.819(4) ?
Ru1 C25 . 2.168(4) ?
Ru1 N2 . 2.224(3) ?
Ru1 P2 . 2.2885(9) ?
Ru1 P1 . 2.3450(9) ?
P1 C4 . 1.821(4) ?
P1 C14 . 1.825(4) ?
P1 C20 . 1.837(4) ?
P2 C28 . 1.814(4) ?
P2 C2 . 1.816(4) ?
P2 C23 . 1.849(4) ?
O1 C24 . 1.158(4) ?
N2 C22 . 1.490(5) ?
N2 C21 . 1.497(5) ?
N3 C25 . 1.367(5) ?
N3 C26 . 1.375(6) ?
N3 C33 . 1.451(5) ?
N4 C25 . 1.363(5) ?
N4 C27 . 1.371(6) ?
N4 C34 . 1.459(6) ?
C1 C5 . 1.368(6) ?
C1 C4 . 1.402(5) ?
C2 C13 . 1.373(5) ?
C2 C9 . 1.375(5) ?
C3 C29 . 1.375(5) ?
C3 C28 . 1.387(5) ?
C4 C8 . 1.390(5) ?
C5 C6 . 1.376(6) ?
C6 C7 . 1.384(5) ?
C7 C8 . 1.379(5) ?
C9 C10 . 1.383(6) ?
C10 C11 . 1.366(6) ?
C11 C12 . 1.347(7) ?
C12 C13 . 1.368(6) ?
C14 C19 . 1.389(5) ?
C14 C15 . 1.390(5) ?
C15 C16 . 1.388(6) ?
C16 C17 . 1.374(7) ?
C17 C18 . 1.371(6) ?
C18 C19 . 1.376(6) ?
C20 C21 . 1.516(5) ?
C22 C23 . 1.521(5) ?
C26 C27 . 1.323(8) ?
C28 C32 . 1.386(5) ?
C29 C30 . 1.366(6) ?
C30 C31 . 1.383(6) ?
C31 C32 . 1.381(5) ?
C35 C36 . 1.369(6) ?
C35 C40 . 1.373(6) ?
C35 B1 . 1.656(6) ?
C36 C37 . 1.389(7) ?
C37 C38 . 1.337(7) ?
C38 C39 . 1.357(7) ?
C39 C40 . 1.393(6) ?
C41 C46 . 1.384(5) ?
C41 C42 . 1.405(5) ?
C41 B1 . 1.644(6) ?
C42 C43 . 1.387(6) ?
C43 C44 . 1.381(6) ?
C44 C45 . 1.375(5) ?
C45 C46 . 1.391(6) ?
C47 C52 . 1.383(5) ?
C47 C48 . 1.407(5) ?
C47 B1 . 1.651(6) ?
C48 C49 . 1.375(6) ?
C49 C50 . 1.362(6) ?
C50 C51 . 1.368(6) ?
C51 C52 . 1.395(5) ?
C53 C58 . 1.384(6) ?
C53 C54 . 1.402(6) ?
C53 B1 . 1.656(5) ?
C54 C55 . 1.400(6) ?
C55 C56 . 1.359(7) ?
C56 C57 . 1.369(7) ?
C57 C58 . 1.414(6) ?
